data_4088898
loop_
_publ_author_name
'Sandoval, John J.'
'Melero, Crist\'obal'
'Palma, Pilar'
'\'Alvarez, Eleuterio'
'Rodr\'iguez-Delgado, Antonio'
'C\'ampora, Juan'

_publ_section_title
;
 Oxygen-Induced Dimerization of Alkyl-Manganese(II) 2,6-Bisiminopyridine
 Complexes: Selective Synthesis of a New Ditopic NNN-Pincer Ligand
;
_journal_issue 19
_journal_name_full Organometallics
_journal_page_first 3336
_journal_paper_doi 10.1021/acs.organomet.6b00538
_journal_volume 35
_journal_year 2016
_chemical_formula_moiety 'C80 H98 N6 Pd2, C6 H14'
_chemical_formula_sum 'C86 H112 N6 Pd2'
_chemical_formula_weight 1442.62
_space_group_IT_number 14
_space_group_name_Hall '-P 2yn'
_space_group_name_H-M_alt 'P 1 21/n 1'
_symmetry_cell_setting monoclinic
_symmetry_space_group_name_Hall '-P 2yn'
_symmetry_space_group_name_H-M 'P 1 21/n 1'
_atom_sites_solution_hydrogens geom
_atom_sites_solution_primary direct
_atom_sites_solution_secondary difmap
_audit_creation_method SHELXL-97
_cell_angle_alpha 90.00
_cell_angle_beta 103.387(5)
_cell_angle_gamma 90.00
_cell_formula_units_Z 2
_cell_length_a 16.327(2)
_cell_length_b 14.644(2)
_cell_length_c 16.555(3)
_cell_measurement_reflns_used 7257
_cell_measurement_temperature 173(2)
_cell_measurement_theta_max 26.73
_cell_measurement_theta_min 2.78
_cell_volume 3850.6(10)
_computing_cell_refinement 'APEX2 Software Suite (Bruker, 2007)'
_computing_data_collection 'APEX2 Software Suite (Bruker, 2007)'
_computing_data_reduction 'APEX2 Software Suite (Bruker, 2007)'
_computing_molecular_graphics 'SHELXTL (Sheldrick, 2008)'
_computing_publication_material 'SHELXTL and publCIF (Westrip, 2010)'
_computing_structure_refinement 'SHELXL97 (Sheldrick, 2008)'
_computing_structure_solution 'SIR2002 (Burla et al., 2003)'
_diffrn_ambient_temperature 173(2)
_diffrn_detector_area_resol_mean 8.26
_diffrn_measured_fraction_theta_full 0.997
_diffrn_measured_fraction_theta_max 0.997
_diffrn_measurement_device_type
;
 Bruker-Nonius X8kappa APEX II CCD area detector
;
_diffrn_measurement_method 'phi and omega scans with narrow frames'
_diffrn_radiation_monochromator graphite
_diffrn_radiation_source 'fine-focus sealed tube'
_diffrn_radiation_type MoK\a
_diffrn_radiation_wavelength 0.71073
_diffrn_reflns_av_R_equivalents 0.0447
_diffrn_reflns_av_unetI/netI 0.0291
_diffrn_reflns_limit_h_max 19
_diffrn_reflns_limit_h_min -19
_diffrn_reflns_limit_k_max 17
_diffrn_reflns_limit_k_min -16
_diffrn_reflns_limit_l_max 19
_diffrn_reflns_limit_l_min -14
_diffrn_reflns_number 64124
_diffrn_reflns_theta_full 25.25
_diffrn_reflns_theta_max 25.25
_diffrn_reflns_theta_min 1.88
_diffrn_standards_decay_% 0
_exptl_absorpt_coefficient_mu 0.514
_exptl_absorpt_correction_T_max 0.9223
_exptl_absorpt_correction_T_min 0.8611
_exptl_absorpt_correction_type multi-scan
_exptl_absorpt_process_details
;
program SADABS, Bruker (2001).
;
_exptl_crystal_colour green
_exptl_crystal_density_diffrn 1.244
_exptl_crystal_density_method 'not measured'
_exptl_crystal_description prism
_exptl_crystal_F_000 1524
_exptl_crystal_size_max 0.30
_exptl_crystal_size_mid 0.18
_exptl_crystal_size_min 0.16
_refine_diff_density_max 4.600
_refine_diff_density_min -1.918
_refine_diff_density_rms 0.137
_refine_ls_extinction_method none
_refine_ls_goodness_of_fit_ref 1.072
_refine_ls_hydrogen_treatment constr
_refine_ls_matrix_type full
_refine_ls_number_parameters 435
_refine_ls_number_reflns 6962
_refine_ls_number_restraints 36
_refine_ls_restrained_S_all 1.073
_refine_ls_R_factor_all 0.1045
_refine_ls_R_factor_gt 0.0889
_refine_ls_shift/su_max 0.001
_refine_ls_shift/su_mean 0.000
_refine_ls_structure_factor_coef Fsqd
_refine_ls_weighting_details 'calc w=1/[\s^2^(Fo^2^)+(0.1120P)^2^+24.0972P] where P=(Fo^2^+2Fc^2^)/3'
_refine_ls_weighting_scheme calc
_refine_ls_wR_factor_gt 0.2236
_refine_ls_wR_factor_ref 0.2355
_reflns_number_gt 5608
_reflns_number_total 6962
_reflns_threshold_expression >2sigma(I)
_cod_data_source_file om6b00538_si_002.cif
_cod_data_source_block 5
_cod_depositor_comments
;
The following automatic conversions were performed:

data item '_symmetry_cell_setting' value 'Monoclinic' was changed to
'monoclinic' in accordance with the
/home/saulius/struct/COD-crude-data/automatic-downloads/DataCite-retrospective/ACS/depositions/lib/dictionaries/cif_core.dic
dictionary named 'cif_core.dic' version 2.4.2 last updated on
2011-04-26.

Automatic conversion script
Id: cif_fix_values 6909 2019-04-08 15:41:33Z antanas 
;
_cod_original_cell_volume 3851.0(10)
_cod_original_sg_symbol_H-M 'P 21/n'
_cod_database_code 4088898

loop_
_symmetry_equiv_pos_as_xyz
'x, y, z'
'-x+1/2, y+1/2, -z+1/2'
'-x, -y, -z'
'x-1/2, -y-1/2, z-1/2'

loop_
_atom_site_label
_atom_site_type_symbol
_atom_site_fract_x
_atom_site_fract_y
_atom_site_fract_z
_atom_site_U_iso_or_equiv
_atom_site_adp_type
_atom_site_occupancy
_atom_site_symmetry_multiplicity
_atom_site_calc_flag
_atom_site_refinement_flags
Pd1 Pd 0.75278(3) 0.08713(4) 0.12457(3) 0.0409(2) Uani 1 1 d .
N1 N 0.6268(4) 0.0860(5) 0.0760(4) 0.0498(16) Uani 1 1 d .
N2 N 0.7088(3) 0.0348(4) 0.2246(3) 0.0439(14) Uani 1 1 d .
N3 N 0.7477(3) 0.1277(4) 0.0033(3) 0.0438(14) Uani 1 1 d .
C1 C 0.5790(4) 0.0492(6) 0.1232(5) 0.0507(19) Uani 1 1 d .
C2 C 0.4883(5) 0.0219(5) 0.0832(4) 0.0486(18) Uani 1 1 d .
H2 H 0.4525 0.0272 0.1245 0.058 Uiso 1 1 calc R
C3 C 0.4572(4) 0.0888(5) 0.0106(4) 0.0422(16) Uani 1 1 d .
H3 H 0.3997 0.0676 -0.0183 0.051 Uiso 1 1 calc R
C4 C 0.5128(5) 0.0763(5) -0.0514(5) 0.0477(17) Uani 1 1 d .
H4 H 0.4934 0.1186 -0.0995 0.057 Uiso 1 1 calc R
C5 C 0.6023(5) 0.1024(5) -0.0054(5) 0.0482(18) Uani 1 1 d .
C6 C 0.6264(4) 0.0237(5) 0.2049(4) 0.0464(17) Uani 1 1 d .
C7 C 0.5809(5) -0.0190(7) 0.2644(5) 0.058(2) Uani 1 1 d .
H7A H 0.6011 -0.0816 0.2767 0.087 Uiso 1 1 calc R
H7B H 0.5203 -0.0199 0.2394 0.087 Uiso 1 1 calc R
H7C H 0.5916 0.0166 0.3159 0.087 Uiso 1 1 calc R
C8 C 0.4471(5) 0.1859(6) 0.0376(6) 0.060(2) Uani 1 1 d .
H8A H 0.5026 0.2082 0.0690 0.072 Uiso 1 1 calc R
H8B H 0.4299 0.2244 -0.0126 0.072 Uiso 1 1 calc R
C9 C 0.3863(6) 0.1986(7) 0.0888(7) 0.070(2) Uani 1 1 d .
H9 H 0.3305 0.1797 0.0638 0.084 Uiso 1 1 calc R
C10 C 0.3962(13) 0.2302(12) 0.1598(11) 0.145(7) Uani 1 1 d .
H10A H 0.4503 0.2506 0.1889 0.174 Uiso 1 1 calc R
H10B H 0.3498 0.2341 0.1853 0.174 Uiso 1 1 calc R
C11 C 0.6709(5) 0.1260(6) -0.0428(4) 0.0489(18) Uani 1 1 d .
C12 C 0.6526(5) 0.1446(7) -0.1350(5) 0.064(2) Uani 1 1 d .
H12A H 0.6784 0.2027 -0.1449 0.096 Uiso 1 1 calc R
H12B H 0.5915 0.1480 -0.1571 0.096 Uiso 1 1 calc R
H12C H 0.6759 0.0952 -0.1627 0.096 Uiso 1 1 calc R
C13 C 0.7592(4) -0.0029(5) 0.2995(4) 0.0375(15) Uani 1 1 d .
C14 C 0.7726(4) 0.0448(5) 0.3742(4) 0.0399(15) Uani 1 1 d .
C15 C 0.8280(5) 0.0073(6) 0.4439(4) 0.0474(17) Uani 1 1 d .
H15 H 0.8392 0.0392 0.4953 0.057 Uiso 1 1 calc R
C16 C 0.8669(5) -0.0768(6) 0.4385(5) 0.0534(19) Uani 1 1 d .
C17 C 0.8492(5) -0.1221(5) 0.3643(5) 0.055(2) Uani 1 1 d .
H17 H 0.8746 -0.1799 0.3608 0.066 Uiso 1 1 calc R
C18 C 0.7958(5) -0.0872(5) 0.2946(5) 0.0484(18) Uani 1 1 d .
C19 C 0.7309(5) 0.1349(6) 0.3815(5) 0.0543(19) Uani 1 1 d .
H19A H 0.7130 0.1628 0.3264 0.081 Uiso 1 1 calc R
H19B H 0.7708 0.1755 0.4180 0.081 Uiso 1 1 calc R
H19C H 0.6816 0.1252 0.4049 0.081 Uiso 1 1 calc R
C20 C 0.9284(7) -0.1151(9) 0.5145(7) 0.085(3) Uani 1 1 d .
H20A H 0.9107 -0.1767 0.5262 0.127 Uiso 1 1 calc R
H20B H 0.9293 -0.0756 0.5624 0.127 Uiso 1 1 calc R
H20C H 0.9849 -0.1178 0.5037 0.127 Uiso 1 1 calc R
C21 C 0.7762(6) -0.1403(6) 0.2147(5) 0.063(2) Uani 1 1 d .
H21A H 0.7181 -0.1628 0.2040 0.095 Uiso 1 1 calc R
H21B H 0.8149 -0.1922 0.2192 0.095 Uiso 1 1 calc R
H21C H 0.7828 -0.1006 0.1690 0.095 Uiso 1 1 calc R
C22 C 0.8180(4) 0.1460(5) -0.0336(4) 0.0435(17) Uani 1 1 d .
C23 C 0.8644(5) 0.0731(5) -0.0527(4) 0.0489(19) Uani 1 1 d .
C24 C 0.9344(6) 0.0912(6) -0.0844(5) 0.059(2) Uani 1 1 d .
H24 H 0.9669 0.0418 -0.0971 0.070 Uiso 1 1 calc R
C25 C 0.9579(5) 0.1791(6) -0.0978(5) 0.056(2) Uani 1 1 d .
C26 C 0.9093(5) 0.2497(6) -0.0800(5) 0.056(2) Uani 1 1 d .
H26 H 0.9243 0.3105 -0.0904 0.067 Uiso 1 1 calc R
C27 C 0.8382(4) 0.2352(5) -0.0470(4) 0.0461(17) Uani 1 1 d .
C28 C 0.8369(6) -0.0242(6) -0.0427(5) 0.063(2) Uani 1 1 d .
H28A H 0.8259 -0.0318 0.0126 0.094 Uiso 1 1 calc R
H28B H 0.8816 -0.0663 -0.0491 0.094 Uiso 1 1 calc R
H28C H 0.7856 -0.0374 -0.0850 0.094 Uiso 1 1 calc R
C29 C 1.0359(6) 0.1977(8) -0.1311(7) 0.082(3) Uani 1 1 d .
H29A H 1.0855 0.2010 -0.0848 0.124 Uiso 1 1 calc R
H29B H 1.0290 0.2557 -0.1614 0.124 Uiso 1 1 calc R
H29C H 1.0433 0.1482 -0.1687 0.124 Uiso 1 1 calc R
C30 C 0.7891(5) 0.3145(6) -0.0253(6) 0.066(2) Uani 1 1 d .
H30A H 0.7348 0.3187 -0.0657 0.099 Uiso 1 1 calc R
H30B H 0.8209 0.3710 -0.0264 0.099 Uiso 1 1 calc R
H30C H 0.7794 0.3055 0.0304 0.099 Uiso 1 1 calc R
C31 C 0.8808(4) 0.0693(5) 0.1667(4) 0.0386(15) Uani 1 1 d .
H31A H 0.8889 0.0140 0.2021 0.046 Uiso 1 1 calc R
H31B H 0.9033 0.0548 0.1176 0.046 Uiso 1 1 calc R
C32 C 0.9373(4) 0.1435(5) 0.2152(4) 0.0366(14) Uani 1 1 d .
C33 C 1.0291(5) 0.1092(6) 0.2371(5) 0.051(2) Uani 1 1 d .
C34 C 1.0488(6) 0.0272(7) 0.2795(6) 0.073(3) Uani 1 1 d .
H34 H 1.0052 -0.0067 0.2949 0.088 Uiso 1 1 calc R
C35 C 1.1307(9) -0.0066(10) 0.2998(8) 0.114(6) Uani 1 1 d .
H35 H 1.1425 -0.0640 0.3268 0.137 Uiso 1 1 calc R
C36 C 1.1946(8) 0.0449(15) 0.2802(10) 0.123(7) Uani 1 1 d .
H36 H 1.2509 0.0229 0.2942 0.147 Uiso 1 1 calc R
C37 C 1.1777(8) 0.1241(14) 0.2422(9) 0.113(5) Uani 1 1 d .
H37 H 1.2220 0.1596 0.2299 0.135 Uiso 1 1 calc R
C38 C 1.0956(5) 0.1558(8) 0.2202(6) 0.075(3) Uani 1 1 d .
H38 H 1.0851 0.2126 0.1919 0.091 Uiso 1 1 calc R
C39 C 0.9114(4) 0.1675(6) 0.2948(4) 0.0484(18) Uani 1 1 d .
H39A H 0.8535 0.1906 0.2814 0.073 Uiso 1 1 calc R
H39B H 0.9493 0.2145 0.3247 0.073 Uiso 1 1 calc R
H39C H 0.9148 0.1128 0.3295 0.073 Uiso 1 1 calc R
C40 C 0.9292(6) 0.2295(6) 0.1621(6) 0.063(2) Uani 1 1 d .
H40A H 0.9461 0.2160 0.1102 0.094 Uiso 1 1 calc R
H40B H 0.9657 0.2774 0.1924 0.094 Uiso 1 1 calc R
H40C H 0.8706 0.2505 0.1493 0.094 Uiso 1 1 calc R
C41 C 0.1474(11) 0.3717(13) 0.0928(12) 0.143(5) Uani 1 1 d DU
H41A H 0.1317 0.3199 0.0549 0.215 Uiso 1 1 calc R
H41B H 0.1664 0.3491 0.1498 0.215 Uiso 1 1 calc R
H41C H 0.1931 0.4060 0.0774 0.215 Uiso 1 1 calc R
C42 C 0.0738(10) 0.4321(11) 0.0872(11) 0.133(4) Uani 1 1 d DU
H42A H 0.0293 0.3969 0.1050 0.160 Uiso 1 1 calc R
H42B H 0.0905 0.4828 0.1271 0.160 Uiso 1 1 calc R
C43 C 0.0377(7) 0.4712(9) 0.0052(10) 0.127(4) Uani 1 1 d DU
H43A H 0.0242 0.4201 -0.0348 0.153 Uiso 1 1 calc R
H43B H 0.0821 0.5080 -0.0111 0.153 Uiso 1 1 calc R

loop_
_atom_site_aniso_label
_atom_site_aniso_U_11
_atom_site_aniso_U_22
_atom_site_aniso_U_33
_atom_site_aniso_U_23
_atom_site_aniso_U_13
_atom_site_aniso_U_12
Pd1 0.0326(3) 0.0565(4) 0.0311(3) 0.0054(2) 0.0023(2) -0.0165(2)
N1 0.035(3) 0.070(4) 0.041(3) 0.015(3) 0.003(3) -0.013(3)
N2 0.036(3) 0.060(4) 0.034(3) 0.006(3) 0.003(2) -0.013(3)
N3 0.034(3) 0.061(4) 0.034(3) 0.007(3) 0.003(2) -0.018(3)
C1 0.036(4) 0.069(5) 0.045(4) 0.013(4) 0.005(3) -0.015(3)
C2 0.046(4) 0.062(5) 0.039(4) 0.013(3) 0.013(3) -0.004(3)
C3 0.032(3) 0.052(4) 0.039(4) 0.011(3) 0.000(3) -0.006(3)
C4 0.045(4) 0.057(5) 0.041(4) 0.018(3) 0.009(3) -0.001(3)
C5 0.041(4) 0.061(5) 0.041(4) 0.012(3) 0.005(3) -0.015(3)
C6 0.041(4) 0.063(5) 0.033(3) 0.009(3) 0.004(3) -0.012(3)
C7 0.046(4) 0.088(6) 0.038(4) 0.015(4) 0.006(3) -0.020(4)
C8 0.051(5) 0.062(5) 0.065(5) 0.017(4) 0.012(4) -0.003(4)
C9 0.068(6) 0.066(6) 0.081(7) -0.003(5) 0.027(5) -0.001(5)
C10 0.183(17) 0.149(14) 0.128(13) -0.031(11) 0.088(13) -0.014(13)
C11 0.047(4) 0.059(5) 0.038(4) 0.009(3) 0.005(3) -0.012(4)
C12 0.050(4) 0.096(7) 0.041(4) 0.017(4) 0.001(3) -0.027(5)
C13 0.040(3) 0.044(4) 0.028(3) 0.004(3) 0.007(3) -0.011(3)
C14 0.038(3) 0.044(4) 0.038(4) 0.003(3) 0.012(3) -0.002(3)
C15 0.049(4) 0.063(5) 0.029(3) 0.004(3) 0.008(3) 0.000(4)
C16 0.044(4) 0.069(5) 0.046(4) 0.019(4) 0.009(3) 0.009(4)
C17 0.062(5) 0.039(4) 0.070(5) 0.007(4) 0.029(4) 0.004(4)
C18 0.050(4) 0.050(4) 0.050(4) 0.004(3) 0.022(3) -0.009(3)
C19 0.059(5) 0.058(5) 0.047(4) 0.001(4) 0.016(4) 0.016(4)
C20 0.071(6) 0.107(8) 0.069(6) 0.033(6) -0.001(5) 0.028(6)
C21 0.078(6) 0.054(5) 0.062(5) -0.010(4) 0.025(5) -0.022(4)
C22 0.040(4) 0.060(5) 0.029(3) 0.006(3) 0.004(3) -0.022(3)
C23 0.056(4) 0.058(5) 0.031(3) -0.005(3) 0.006(3) -0.027(4)
C24 0.077(6) 0.060(5) 0.045(4) -0.011(4) 0.025(4) -0.013(4)
C25 0.052(4) 0.077(6) 0.045(4) -0.006(4) 0.023(4) -0.017(4)
C26 0.054(4) 0.066(5) 0.049(4) 0.012(4) 0.014(4) -0.026(4)
C27 0.039(4) 0.056(5) 0.043(4) 0.010(3) 0.009(3) -0.011(3)
C28 0.089(6) 0.052(5) 0.048(4) -0.012(4) 0.017(4) -0.016(4)
C29 0.068(6) 0.110(8) 0.083(7) 0.003(6) 0.046(5) -0.021(6)
C30 0.053(5) 0.068(6) 0.074(6) 0.027(5) 0.011(4) -0.005(4)
C31 0.038(3) 0.042(4) 0.034(3) -0.002(3) 0.006(3) -0.006(3)
C32 0.029(3) 0.043(4) 0.035(3) -0.007(3) 0.003(3) -0.009(3)
C33 0.038(4) 0.070(5) 0.042(4) -0.029(4) 0.002(3) -0.003(4)
C34 0.071(6) 0.078(7) 0.061(5) -0.019(5) -0.006(5) 0.022(5)
C35 0.107(10) 0.125(11) 0.085(8) -0.050(8) -0.031(7) 0.068(9)
C36 0.049(7) 0.205(19) 0.102(10) -0.081(12) -0.006(7) 0.033(10)
C37 0.047(6) 0.183(16) 0.105(10) -0.065(11) 0.013(6) -0.007(8)
C38 0.036(4) 0.122(9) 0.068(6) -0.042(6) 0.011(4) -0.019(5)
C39 0.040(4) 0.059(5) 0.045(4) -0.019(3) 0.007(3) -0.003(3)
C40 0.062(5) 0.057(5) 0.062(5) 0.001(4) -0.001(4) -0.023(4)
C41 0.142(7) 0.153(8) 0.142(8) 0.000(7) 0.049(6) -0.017(6)
C42 0.137(6) 0.133(7) 0.133(6) -0.007(6) 0.039(6) -0.028(5)
C43 0.130(7) 0.124(7) 0.129(6) -0.011(6) 0.034(6) -0.040(5)

loop_
_atom_type_symbol
_atom_type_description
_atom_type_scat_dispersion_real
_atom_type_scat_dispersion_imag
_atom_type_scat_source
C C 0.0033 0.0016 'International Tables Vol C Tables 4.2.6.8 and 6.1.1.4'
H H 0.0000 0.0000 'International Tables Vol C Tables 4.2.6.8 and 6.1.1.4'
N N 0.0061 0.0033 'International Tables Vol C Tables 4.2.6.8 and 6.1.1.4'
Pd Pd -0.9988 1.0072 'International Tables Vol C Tables 4.2.6.8 and 6.1.1.4'

loop_
_geom_angle_atom_site_label_1
_geom_angle_atom_site_label_2
_geom_angle_atom_site_label_3
_geom_angle
_geom_angle_site_symmetry_1
_geom_angle_site_symmetry_3
N1 Pd1 C31 171.6(3) . .
N1 Pd1 N3 79.0(2) . .
C31 Pd1 N3 100.0(2) . .
N1 Pd1 N2 79.0(2) . .
C31 Pd1 N2 101.1(2) . .
N3 Pd1 N2 157.5(2) . .
C5 N1 C1 125.6(6) . .
C5 N1 Pd1 116.0(5) . .
C1 N1 Pd1 116.5(5) . .
C6 N2 C13 121.0(6) . .
C6 N2 Pd1 111.5(4) . .
C13 N2 Pd1 126.4(4) . .
C11 N3 C22 120.4(6) . .
C11 N3 Pd1 112.1(4) . .
C22 N3 Pd1 127.2(4) . .
N1 C1 C6 113.1(6) . .
N1 C1 C2 119.3(6) . .
C6 C1 C2 126.4(6) . .
C1 C2 C4 109.2(7) . 3_655
C1 C2 C3 106.4(6) . .
C4 C2 C3 110.7(6) 3_655 .
C1 C2 H2 110.2 . .
C4 C2 H2 110.2 3_655 .
C3 C2 H2 110.2 . .
C8 C3 C4 115.7(6) . .
C8 C3 C2 114.0(6) . .
C4 C3 C2 107.9(6) . .
C8 C3 H3 106.2 . .
C4 C3 H3 106.2 . .
C2 C3 H3 106.2 . .
C5 C4 C2 109.9(6) . 3_655
C5 C4 C3 106.4(6) . .
C2 C4 C3 112.4(6) 3_655 .
C5 C4 H4 109.4 . .
C2 C4 H4 109.4 3_655 .
C3 C4 H4 109.4 . .
N1 C5 C11 113.3(6) . .
N1 C5 C4 119.0(6) . .
C11 C5 C4 126.4(6) . .
N2 C6 C1 119.7(6) . .
N2 C6 C7 121.4(6) . .
C1 C6 C7 118.9(6) . .
C6 C7 H7A 109.5 . .
C6 C7 H7B 109.5 . .
H7A C7 H7B 109.5 . .
C6 C7 H7C 109.5 . .
H7A C7 H7C 109.5 . .
H7B C7 H7C 109.5 . .
C9 C8 C3 115.3(7) . .
C9 C8 H8A 108.5 . .
C3 C8 H8A 108.5 . .
C9 C8 H8B 108.5 . .
C3 C8 H8B 108.5 . .
H8A C8 H8B 107.5 . .
C10 C9 C8 129.9(13) . .
C10 C9 H9 115.1 . .
C8 C9 H9 115.1 . .
C9 C10 H10A 120.0 . .
C9 C10 H10B 120.0 . .
H10A C10 H10B 120.0 . .
N3 C11 C5 119.3(6) . .
N3 C11 C12 121.6(7) . .
C5 C11 C12 119.0(7) . .
C11 C12 H12A 109.5 . .
C11 C12 H12B 109.5 . .
H12A C12 H12B 109.5 . .
C11 C12 H12C 109.5 . .
H12A C12 H12C 109.5 . .
H12B C12 H12C 109.5 . .
C18 C13 C14 121.3(6) . .
C18 C13 N2 117.7(6) . .
C14 C13 N2 121.0(6) . .
C13 C14 C15 118.2(7) . .
C13 C14 C19 122.1(6) . .
C15 C14 C19 119.7(7) . .
C16 C15 C14 120.6(7) . .
C16 C15 H15 119.7 . .
C14 C15 H15 119.7 . .
C17 C16 C15 118.7(7) . .
C17 C16 C20 121.6(8) . .
C15 C16 C20 119.7(8) . .
C16 C17 C18 122.3(7) . .
C16 C17 H17 118.8 . .
C18 C17 H17 118.8 . .
C17 C18 C13 118.9(7) . .
C17 C18 C21 120.7(8) . .
C13 C18 C21 120.5(7) . .
C14 C19 H19A 109.5 . .
C14 C19 H19B 109.5 . .
H19A C19 H19B 109.5 . .
C14 C19 H19C 109.5 . .
H19A C19 H19C 109.5 . .
H19B C19 H19C 109.5 . .
C16 C20 H20A 109.5 . .
C16 C20 H20B 109.5 . .
H20A C20 H20B 109.5 . .
C16 C20 H20C 109.5 . .
H20A C20 H20C 109.5 . .
H20B C20 H20C 109.5 . .
C18 C21 H21A 109.5 . .
C18 C21 H21B 109.5 . .
H21A C21 H21B 109.5 . .
C18 C21 H21C 109.5 . .
H21A C21 H21C 109.5 . .
H21B C21 H21C 109.5 . .
C27 C22 C23 122.0(6) . .
C27 C22 N3 119.2(7) . .
C23 C22 N3 118.8(6) . .
C22 C23 C24 118.6(7) . .
C22 C23 C28 120.6(7) . .
C24 C23 C28 120.8(8) . .
C25 C24 C23 121.6(8) . .
C25 C24 H24 119.2 . .
C23 C24 H24 119.2 . .
C26 C25 C24 118.3(7) . .
C26 C25 C29 121.0(8) . .
C24 C25 C29 120.8(9) . .
C25 C26 C27 122.5(7) . .
C25 C26 H26 118.7 . .
C27 C26 H26 118.7 . .
C22 C27 C26 117.0(8) . .
C22 C27 C30 122.2(7) . .
C26 C27 C30 120.7(7) . .
C23 C28 H28A 109.5 . .
C23 C28 H28B 109.5 . .
H28A C28 H28B 109.5 . .
C23 C28 H28C 109.5 . .
H28A C28 H28C 109.5 . .
H28B C28 H28C 109.5 . .
C25 C29 H29A 109.5 . .
C25 C29 H29B 109.5 . .
H29A C29 H29B 109.5 . .
C25 C29 H29C 109.5 . .
H29A C29 H29C 109.5 . .
H29B C29 H29C 109.5 . .
C27 C30 H30A 109.5 . .
C27 C30 H30B 109.5 . .
H30A C30 H30B 109.5 . .
C27 C30 H30C 109.5 . .
H30A C30 H30C 109.5 . .
H30B C30 H30C 109.5 . .
C32 C31 Pd1 122.0(5) . .
C32 C31 H31A 106.8 . .
Pd1 C31 H31A 106.8 . .
C32 C31 H31B 106.8 . .
Pd1 C31 H31B 106.8 . .
H31A C31 H31B 106.7 . .
C39 C32 C40 107.8(6) . .
C39 C32 C31 111.4(5) . .
C40 C32 C31 108.9(6) . .
C39 C32 C33 108.8(6) . .
C40 C32 C33 110.8(6) . .
C31 C32 C33 109.2(6) . .
C38 C33 C34 115.7(9) . .
C38 C33 C32 124.4(9) . .
C34 C33 C32 119.9(8) . .
C33 C34 C35 121.8(12) . .
C33 C34 H34 119.1 . .
C35 C34 H34 119.1 . .
C36 C35 C34 118.9(14) . .
C36 C35 H35 120.6 . .
C34 C35 H35 120.6 . .
C37 C36 C35 120.4(13) . .
C37 C36 H36 119.8 . .
C35 C36 H36 119.8 . .
C36 C37 C38 120.2(15) . .
C36 C37 H37 119.9 . .
C38 C37 H37 119.9 . .
C33 C38 C37 123.1(13) . .
C33 C38 H38 118.5 . .
C37 C38 H38 118.5 . .
C32 C39 H39A 109.5 . .
C32 C39 H39B 109.5 . .
H39A C39 H39B 109.5 . .
C32 C39 H39C 109.5 . .
H39A C39 H39C 109.5 . .
H39B C39 H39C 109.5 . .
C32 C40 H40A 109.5 . .
C32 C40 H40B 109.5 . .
H40A C40 H40B 109.5 . .
C32 C40 H40C 109.5 . .
H40A C40 H40C 109.5 . .
H40B C40 H40C 109.5 . .
C42 C41 H41A 109.5 . .
C42 C41 H41B 109.5 . .
H41A C41 H41B 109.5 . .
C42 C41 H41C 109.5 . .
H41A C41 H41C 109.5 . .
H41B C41 H41C 109.5 . .
C43 C42 C41 116.1(15) . .
C43 C42 H42A 108.3 . .
C41 C42 H42A 108.3 . .
C43 C42 H42B 108.3 . .
C41 C42 H42B 108.3 . .
H42A C42 H42B 107.4 . .
C42 C43 C43 118.7(19) . 3_565
C42 C43 H43A 107.6 . .
C43 C43 H43A 107.6 3_565 .
C42 C43 H43B 107.6 . .
C43 C43 H43B 107.6 3_565 .
H43A C43 H43B 107.1 . .

loop_
_geom_bond_atom_site_label_1
_geom_bond_atom_site_label_2
_geom_bond_distance
_geom_bond_site_symmetry_2
Pd1 N1 2.028(6) .
Pd1 C31 2.061(7) .
Pd1 N3 2.078(5) .
Pd1 N2 2.097(5) .
N1 C5 1.336(9) .
N1 C1 1.339(9) .
N2 C6 1.319(9) .
N2 C13 1.431(8) .
N3 C11 1.310(9) .
N3 C22 1.445(8) .
C1 C6 1.444(10) .
C1 C2 1.528(10) .
C2 C4 1.531(11) 3_655
C2 C3 1.542(9) .
C2 H2 1.0000 .
C3 C8 1.511(12) .
C3 C4 1.531(10) .
C3 H3 1.0000 .
C4 C5 1.531(10) .
C4 C2 1.531(11) 3_655
C4 H4 1.0000 .
C5 C11 1.441(10) .
C6 C7 1.500(9) .
C7 H7A 0.9800 .
C7 H7B 0.9800 .
C7 H7C 0.9800 .
C8 C9 1.459(12) .
C8 H8A 0.9900 .
C8 H8B 0.9900 .
C9 C10 1.239(17) .
C9 H9 0.9500 .
C10 H10A 0.9500 .
C10 H10B 0.9500 .
C11 C12 1.510(10) .
C12 H12A 0.9800 .
C12 H12B 0.9800 .
C12 H12C 0.9800 .
C13 C18 1.381(10) .
C13 C14 1.393(9) .
C14 C15 1.404(10) .
C14 C19 1.502(11) .
C15 C16 1.397(11) .
C15 H15 0.9500 .
C16 C17 1.368(12) .
C16 C20 1.523(11) .
C17 C18 1.374(12) .
C17 H17 0.9500 .
C18 C21 1.504(11) .
C19 H19A 0.9800 .
C19 H19B 0.9800 .
C19 H19C 0.9800 .
C20 H20A 0.9800 .
C20 H20B 0.9800 .
C20 H20C 0.9800 .
C21 H21A 0.9800 .
C21 H21B 0.9800 .
C21 H21C 0.9800 .
C22 C27 1.377(10) .
C22 C23 1.387(11) .
C23 C24 1.390(11) .
C23 C28 1.514(11) .
C24 C25 1.375(12) .
C24 H24 0.9500 .
C25 C26 1.374(12) .
C25 C29 1.526(10) .
C26 C27 1.409(10) .
C26 H26 0.9500 .
C27 C30 1.502(12) .
C28 H28A 0.9800 .
C28 H28B 0.9800 .
C28 H28C 0.9800 .
C29 H29A 0.9800 .
C29 H29B 0.9800 .
C29 H29C 0.9800 .
C30 H30A 0.9800 .
C30 H30B 0.9800 .
C30 H30C 0.9800 .
C31 C32 1.528(9) .
C31 H31A 0.9900 .
C31 H31B 0.9900 .
C32 C39 1.515(9) .
C32 C40 1.524(11) .
C32 C33 1.542(10) .
C33 C38 1.365(12) .
C33 C34 1.391(13) .
C34 C35 1.392(15) .
C34 H34 0.9500 .
C35 C36 1.39(2) .
C35 H35 0.9500 .
C36 C37 1.32(2) .
C36 H36 0.9500 .
C37 C38 1.385(16) .
C37 H37 0.9500 .
C38 H38 0.9500 .
C39 H39A 0.9800 .
C39 H39B 0.9800 .
C39 H39C 0.9800 .
C40 H40A 0.9800 .
C40 H40B 0.9800 .
C40 H40C 0.9800 .
C41 C42 1.478(16) .
C41 H41A 0.9800 .
C41 H41B 0.9800 .
C41 H41C 0.9800 .
C42 C43 1.465(14) .
C42 H42A 0.9900 .
C42 H42B 0.9900 .
C43 C43 1.469(17) 3_565
C43 H43A 0.9900 .
C43 H43B 0.9900 .

loop_
_geom_torsion_atom_site_label_1
_geom_torsion_atom_site_label_2
_geom_torsion_atom_site_label_3
_geom_torsion_atom_site_label_4
_geom_torsion
_geom_torsion_site_symmetry_1
_geom_torsion_site_symmetry_4
N3 Pd1 N1 C5 5.3(6) . .
N2 Pd1 N1 C5 -170.0(6) . .
N3 Pd1 N1 C1 170.6(7) . .
N2 Pd1 N1 C1 -4.7(6) . .
N1 Pd1 N2 C6 3.2(6) . .
C31 Pd1 N2 C6 -168.2(6) . .
N3 Pd1 N2 C6 -8.9(10) . .
N1 Pd1 N2 C13 170.7(6) . .
C31 Pd1 N2 C13 -0.7(6) . .
N3 Pd1 N2 C13 158.6(6) . .
N1 Pd1 N3 C11 -4.4(6) . .
C31 Pd1 N3 C11 167.1(6) . .
N2 Pd1 N3 C11 7.7(10) . .
N1 Pd1 N3 C22 -177.1(7) . .
C31 Pd1 N3 C22 -5.6(7) . .
N2 Pd1 N3 C22 -165.0(6) . .
C5 N1 C1 C6 168.9(8) . .
Pd1 N1 C1 C6 5.2(10) . .
C5 N1 C1 C2 0.4(13) . .
Pd1 N1 C1 C2 -163.3(6) . .
N1 C1 C2 C4 88.5(9) . 3_655
C6 C1 C2 C4 -78.3(10) . 3_655
N1 C1 C2 C3 -30.9(10) . .
C6 C1 C2 C3 162.3(8) . .
C1 C2 C3 C8 -68.1(8) . .
C4 C2 C3 C8 173.5(6) 3_655 .
C1 C2 C3 C4 61.9(8) . .
C4 C2 C3 C4 -56.6(8) 3_655 .
C8 C3 C4 C5 66.3(8) . .
C2 C3 C4 C5 -62.7(7) . .
C8 C3 C4 C2 -173.4(6) . 3_655
C2 C3 C4 C2 57.7(8) . 3_655
C1 N1 C5 C11 -168.9(8) . .
Pd1 N1 C5 C11 -5.1(9) . .
C1 N1 C5 C4 -1.2(13) . .
Pd1 N1 C5 C4 162.5(6) . .
C2 C4 C5 N1 -89.3(9) 3_655 .
C3 C4 C5 N1 32.6(10) . .
C2 C4 C5 C11 76.6(9) 3_655 .
C3 C4 C5 C11 -161.5(8) . .
C13 N2 C6 C1 -169.8(7) . .
Pd1 N2 C6 C1 -1.5(10) . .
C13 N2 C6 C7 7.4(12) . .
Pd1 N2 C6 C7 175.7(6) . .
N1 C1 C6 N2 -2.3(12) . .
C2 C1 C6 N2 165.2(8) . .
N1 C1 C6 C7 -179.6(8) . .
C2 C1 C6 C7 -12.1(13) . .
C4 C3 C8 C9 173.0(7) . .
C2 C3 C8 C9 -61.1(10) . .
C3 C8 C9 C10 121.2(15) . .
C22 N3 C11 C5 176.5(7) . .
Pd1 N3 C11 C5 3.2(10) . .
C22 N3 C11 C12 -1.1(12) . .
Pd1 N3 C11 C12 -174.4(7) . .
N1 C5 C11 N3 1.2(12) . .
C4 C5 C11 N3 -165.4(8) . .
N1 C5 C11 C12 178.8(8) . .
C4 C5 C11 C12 12.2(13) . .
C6 N2 C13 C18 95.0(9) . .
Pd1 N2 C13 C18 -71.4(7) . .
C6 N2 C13 C14 -86.7(9) . .
Pd1 N2 C13 C14 106.8(7) . .
C18 C13 C14 C15 3.2(10) . .
N2 C13 C14 C15 -175.0(6) . .
C18 C13 C14 C19 -177.7(7) . .
N2 C13 C14 C19 4.1(10) . .
C13 C14 C15 C16 -1.4(10) . .
C19 C14 C15 C16 179.5(7) . .
C14 C15 C16 C17 -0.8(11) . .
C14 C15 C16 C20 178.5(8) . .
C15 C16 C17 C18 1.3(12) . .
C20 C16 C17 C18 -178.0(8) . .
C16 C17 C18 C13 0.5(11) . .
C16 C17 C18 C21 -178.4(7) . .
C14 C13 C18 C17 -2.8(10) . .
N2 C13 C18 C17 175.5(6) . .
C14 C13 C18 C21 176.1(7) . .
N2 C13 C18 C21 -5.6(10) . .
C11 N3 C22 C27 83.2(9) . .
Pd1 N3 C22 C27 -104.6(7) . .
C11 N3 C22 C23 -98.2(9) . .
Pd1 N3 C22 C23 74.0(8) . .
C27 C22 C23 C24 1.7(11) . .
N3 C22 C23 C24 -176.9(7) . .
C27 C22 C23 C28 -175.8(7) . .
N3 C22 C23 C28 5.7(10) . .
C22 C23 C24 C25 -0.7(12) . .
C28 C23 C24 C25 176.8(8) . .
C23 C24 C25 C26 -0.9(13) . .
C23 C24 C25 C29 178.9(8) . .
C24 C25 C26 C27 1.6(12) . .
C29 C25 C26 C27 -178.2(8) . .
C23 C22 C27 C26 -1.0(10) . .
N3 C22 C27 C26 177.5(6) . .
C23 C22 C27 C30 -179.1(7) . .
N3 C22 C27 C30 -0.6(10) . .
C25 C26 C27 C22 -0.7(11) . .
C25 C26 C27 C30 177.4(8) . .
N3 Pd1 C31 C32 96.6(5) . .
N2 Pd1 C31 C32 -91.3(5) . .
Pd1 C31 C32 C39 60.1(7) . .
Pd1 C31 C32 C40 -58.7(7) . .
Pd1 C31 C32 C33 -179.8(5) . .
C39 C32 C33 C38 -110.7(8) . .
C40 C32 C33 C38 7.6(10) . .
C31 C32 C33 C38 127.5(7) . .
C39 C32 C33 C34 67.0(8) . .
C40 C32 C33 C34 -174.6(7) . .
C31 C32 C33 C34 -54.7(8) . .
C38 C33 C34 C35 -2.6(12) . .
C32 C33 C34 C35 179.4(8) . .
C33 C34 C35 C36 2.6(15) . .
C34 C35 C36 C37 -0.6(19) . .
C35 C36 C37 C38 -1(2) . .
C34 C33 C38 C37 0.8(13) . .
C32 C33 C38 C37 178.6(8) . .
C36 C37 C38 C33 1.2(18) . .
C41 C42 C43 C43 177.4(18) . 3_565
